data_7228059
loop_
_publ_author_name
'Li, Zhongyi'
'Zhang, Chi'
'Zhai, Bin'
'Han, Jing-Cheng'
'Pei, Meng-Chun'
'Zhang, Jian-Jun'
'Zhang, Fuli'
'Li, Suzhi'
'Cao, Guangxiu'

_publ_section_title
;
 Linking heterometallic Cu-Ln chain unit with 2-methylenesuccinate bridge
 to form 2D network exhibiting large magnetocaloric effect
;
_journal_name_full CrystEngComm
_journal_paper_doi 10.1039/C7CE00356K
_journal_year 2017
_chemical_formula_sum 'C20 H32 Cu Dy2 O24'
_chemical_formula_weight 1044.99
_space_group_crystal_system triclinic
_space_group_IT_number 2
_space_group_name_Hall '-P 1'
_space_group_name_H-M_alt 'P -1'
_symmetry_space_group_name_Hall '-P 1'
_symmetry_space_group_name_H-M 'P -1'
_atom_sites_solution_hydrogens mixed
_audit_creation_method SHELXL-2016/6
_audit_update_record
;
2017-02-14 deposited with the CCDC.
2017-04-12 downloaded from the CCDC.
;
_cell_angle_alpha 109.409(4)
_cell_angle_beta 99.928(4)
_cell_angle_gamma 98.943(4)
_cell_formula_units_Z 1
_cell_length_a 6.9551(8)
_cell_length_b 10.5490(11)
_cell_length_c 11.4502(12)
_cell_measurement_reflns_used 9725
_cell_measurement_temperature 299(2)
_cell_measurement_theta_max 28.34
_cell_measurement_theta_min 3.05
_cell_volume 759.75(15)
_computing_cell_refinement 'Bruker SAINT'
_computing_data_collection 'Bruker APEX2'
_computing_data_reduction 'Bruker SAINT'
_computing_molecular_graphics 'Bruker SHELXTL'
_computing_publication_material 'Bruker SHELXTL'
_computing_structure_refinement 'SHELXL-2016/6 (Sheldrick, 2016)'
_computing_structure_solution 'SHELXT 2014/4 (Sheldrick, 2014)'
_diffrn_ambient_temperature 299(2)
_diffrn_measured_fraction_theta_full 0.997
_diffrn_measured_fraction_theta_max 0.997
_diffrn_measurement_device_type 'Bruker APEX-II CCD'
_diffrn_measurement_method '\f and \w scans'
_diffrn_radiation_type MoK\a
_diffrn_radiation_wavelength 0.71073
_diffrn_reflns_av_R_equivalents 0.0283
_diffrn_reflns_av_unetI/netI 0.0156
_diffrn_reflns_Laue_measured_fraction_full 0.997
_diffrn_reflns_Laue_measured_fraction_max 0.997
_diffrn_reflns_limit_h_max 8
_diffrn_reflns_limit_h_min -8
_diffrn_reflns_limit_k_max 12
_diffrn_reflns_limit_k_min -12
_diffrn_reflns_limit_l_max 13
_diffrn_reflns_limit_l_min -13
_diffrn_reflns_number 21325
_diffrn_reflns_point_group_measured_fraction_full 0.997
_diffrn_reflns_point_group_measured_fraction_max 0.997
_diffrn_reflns_theta_full 24.998
_diffrn_reflns_theta_max 24.998
_diffrn_reflns_theta_min 3.055
_exptl_absorpt_coefficient_mu 5.661
_exptl_absorpt_correction_T_max 0.7457
_exptl_absorpt_correction_T_min 0.5714
_exptl_absorpt_correction_type multi-scan
_exptl_absorpt_process_details 'SADABS (Sheldrick,1996)'
_exptl_crystal_colour blue
_exptl_crystal_density_diffrn 2.284
_exptl_crystal_description block
_exptl_crystal_F_000 505
_exptl_crystal_size_max 0.32
_exptl_crystal_size_mid 0.26
_exptl_crystal_size_min 0.12
_refine_diff_density_max 3.000
_refine_diff_density_min -0.668
_refine_diff_density_rms 0.124
_refine_ls_extinction_method none
_refine_ls_goodness_of_fit_ref 1.048
_refine_ls_hydrogen_treatment mixed
_refine_ls_matrix_type full
_refine_ls_number_parameters 238
_refine_ls_number_reflns 2667
_refine_ls_number_restraints 8
_refine_ls_restrained_S_all 1.047
_refine_ls_R_factor_all 0.0230
_refine_ls_R_factor_gt 0.0211
_refine_ls_shift/su_max 0.000
_refine_ls_shift/su_mean 0.000
_refine_ls_structure_factor_coef Fsqd
_refine_ls_weighting_details 'w=1/[\s^2^(Fo^2^)+(0.0316P)^2^+2.8483P] where P=(Fo^2^+2Fc^2^)/3'
_refine_ls_weighting_scheme calc
_refine_ls_wR_factor_gt 0.0555
_refine_ls_wR_factor_ref 0.0566
_reflns_Friedel_coverage 0.000
_reflns_number_gt 2547
_reflns_number_total 2667
_reflns_threshold_expression 'I > 2\s(I)'
_cod_data_source_file c7ce00356k2.cif
_cod_data_source_block 1_a
_cod_original_cell_volume 759.75(14)
_cod_database_code 7228059
_shelx_shelxl_version_number 2016/6
_shelx_space_group_comment
;
The symmetry employed for this shelxl refinement is uniquely defined
by the following loop, which should always be used as a source of
symmetry information in preference to the above space-group names.
They are only intended as comments.
;

loop_
_space_group_symop_operation_xyz
'x, y, z'
'-x, -y, -z'

loop_
_atom_site_label
_atom_site_type_symbol
_atom_site_fract_x
_atom_site_fract_y
_atom_site_fract_z
_atom_site_U_iso_or_equiv
_atom_site_adp_type
_atom_site_occupancy
_atom_site_site_symmetry_order
_atom_site_calc_flag
_atom_site_refinement_flags_posn
_atom_site_refinement_flags_adp
_atom_site_refinement_flags_occupancy
Dy1 Dy 0.64039(3) 0.70704(2) 0.09877(2) 0.01472(8) Uani 1 1 d . . .
Cu1 Cu 1.000000 1.000000 0.500000 0.02034(17) Uani 1 2 d S . P
O1 O 0.7306(5) 0.7452(3) 0.3182(3) 0.0281(7) Uani 1 1 d . . .
C1 C 0.6882(6) 0.7742(5) 0.4243(4) 0.0189(9) Uani 1 1 d . . .
O2 O 0.7810(5) 0.8792(3) 0.5200(3) 0.0283(7) Uani 1 1 d . . .
C2 C 0.5235(7) 0.6779(5) 0.4449(4) 0.0263(10) Uani 1 1 d . . .
H2A H 0.429757 0.624194 0.363448 0.032 Uiso 1 1 calc R U .
H2B H 0.582266 0.614143 0.475989 0.032 Uiso 1 1 calc R U .
O3 O 0.2346(5) 0.8080(4) 0.3724(3) 0.0345(8) Uani 1 1 d . . .
C3 C 0.4099(7) 0.7498(5) 0.5372(4) 0.0251(10) Uani 1 1 d . . .
O4 O 0.1890(5) 0.9041(3) 0.5664(3) 0.0268(7) Uani 1 1 d . . .
C4 C 0.2693(6) 0.8262(5) 0.4875(4) 0.0226(9) Uani 1 1 d . . .
O5 O 0.6393(5) 0.2626(3) 0.0559(3) 0.0243(7) Uani 1 1 d . . .
C5 C 0.4169(11) 0.7362(8) 0.6471(7) 0.0645(19) Uani 1 1 d . . .
H5A H 0.494331 0.680294 0.670679 0.077 Uiso 1 1 calc R U .
H5B H 0.344420 0.782341 0.701712 0.077 Uiso 1 1 calc R U .
O6 O 0.6130(4) 0.4753(3) 0.0940(3) 0.0201(6) Uani 1 1 d . . .
C6 C 0.7088(6) 0.3882(4) 0.1159(4) 0.0164(8) Uani 1 1 d . . .
O7 O 1.1374(5) 0.3994(3) 0.0331(3) 0.0264(7) Uani 1 1 d . . .
C7 C 0.9053(7) 0.4400(5) 0.2159(4) 0.0253(10) Uani 1 1 d . . .
H7A H 0.978209 0.524284 0.212237 0.030 Uiso 1 1 calc R U .
H7B H 0.877549 0.462156 0.299673 0.030 Uiso 1 1 calc R U .
O8 O 1.2320(5) 0.2225(3) 0.0625(3) 0.0253(7) Uani 1 1 d . . .
C8 C 1.0352(6) 0.3362(5) 0.1985(4) 0.0252(10) Uani 1 1 d . . .
O9 O 0.9688(5) 0.8544(4) 0.1965(3) 0.0283(7) Uani 1 1 d D . .
C9 C 1.1396(6) 0.3176(4) 0.0920(4) 0.0185(9) Uani 1 1 d . . .
H9A H 1.043(6) 0.887(5) 0.158(4) 0.022 Uiso 1 1 d D U .
H9B H 1.049(6) 0.845(5) 0.255(4) 0.022 Uiso 1 1 d D U .
O10 O 0.6011(5) 0.9334(4) 0.1844(3) 0.0362(9) Uani 1 1 d D . .
C10 C 1.0609(9) 0.2670(7) 0.2728(6) 0.0513(17) Uani 1 1 d . . .
H10A H 1.144457 0.205458 0.260018 0.062 Uiso 1 1 calc R U .
H10B H 0.995649 0.279105 0.338805 0.062 Uiso 1 1 calc R U .
H10C H 0.498(7) 0.963(7) 0.165(7) 0.062 Uiso 1 1 d D U .
H10D H 0.667(9) 0.985(6) 0.259(3) 0.062 Uiso 1 1 d D U .
O11 O 0.3331(5) 0.6683(3) 0.1563(3) 0.0264(7) Uani 1 1 d D . .
H11A H 0.247(6) 0.594(3) 0.127(5) 0.032 Uiso 1 1 d D U .
H11B H 0.308(8) 0.705(5) 0.227(3) 0.032 Uiso 1 1 d D U .
O12 O 0.2385(5) 0.9706(4) 0.0832(3) 0.0317(8) Uani 1 1 d D . .
H12A H 0.235(9) 1.042(4) 0.066(5) 0.038 Uiso 1 1 d D U .
H12B H 0.250(9) 0.923(5) 0.009(3) 0.038 Uiso 1 1 d D U .

loop_
_atom_site_aniso_label
_atom_site_aniso_U_11
_atom_site_aniso_U_22
_atom_site_aniso_U_33
_atom_site_aniso_U_23
_atom_site_aniso_U_13
_atom_site_aniso_U_12
Dy1 0.01466(11) 0.01430(12) 0.01540(12) 0.00442(8) 0.00465(8) 0.00513(8)
Cu1 0.0158(4) 0.0248(4) 0.0175(4) 0.0041(3) 0.0048(3) 0.0037(3)
O1 0.0251(17) 0.0388(19) 0.0199(16) 0.0093(14) 0.0093(13) 0.0053(14)
C1 0.015(2) 0.027(2) 0.021(2) 0.0141(19) 0.0056(17) 0.0101(18)
O2 0.0235(17) 0.0335(18) 0.0212(16) 0.0043(15) 0.0056(13) 0.0001(14)
C2 0.018(2) 0.039(3) 0.027(2) 0.017(2) 0.0045(18) 0.008(2)
O3 0.038(2) 0.050(2) 0.0185(17) 0.0109(16) 0.0062(14) 0.0252(17)
C3 0.018(2) 0.039(3) 0.026(2) 0.019(2) 0.0089(18) 0.007(2)
O4 0.0232(16) 0.0379(19) 0.0212(16) 0.0092(14) 0.0086(13) 0.0125(14)
C4 0.016(2) 0.030(2) 0.021(2) 0.0088(19) 0.0050(17) 0.0031(18)
O5 0.0227(16) 0.0189(16) 0.0294(17) 0.0079(14) 0.0026(13) 0.0056(13)
C5 0.065(5) 0.075(5) 0.068(5) 0.035(4) 0.027(4) 0.026(4)
O6 0.0242(16) 0.0190(15) 0.0210(15) 0.0081(13) 0.0086(12) 0.0106(13)
C6 0.016(2) 0.021(2) 0.015(2) 0.0072(17) 0.0075(16) 0.0062(17)
O7 0.0345(18) 0.0230(16) 0.0309(17) 0.0145(14) 0.0180(14) 0.0115(14)
C7 0.020(2) 0.035(3) 0.018(2) 0.0050(19) 0.0047(18) 0.0077(19)
O8 0.0252(16) 0.0303(17) 0.0309(17) 0.0179(14) 0.0120(14) 0.0153(14)
C8 0.015(2) 0.040(3) 0.021(2) 0.012(2) 0.0046(17) 0.0075(19)
O9 0.0177(16) 0.042(2) 0.0277(18) 0.0195(16) 0.0027(13) 0.0029(14)
C9 0.0111(19) 0.024(2) 0.016(2) 0.0057(18) -0.0002(16) 0.0017(17)
O10 0.034(2) 0.0232(18) 0.036(2) -0.0034(15) -0.0080(16) 0.0153(15)
C10 0.045(3) 0.088(5) 0.052(4) 0.047(4) 0.027(3) 0.039(3)
O11 0.0207(16) 0.0288(18) 0.0214(16) -0.0015(14) 0.0094(13) 0.0013(13)
O12 0.0354(19) 0.0281(19) 0.037(2) 0.0143(16) 0.0128(16) 0.0136(16)

loop_
_atom_type_symbol
_atom_type_description
_atom_type_scat_dispersion_real
_atom_type_scat_dispersion_imag
_atom_type_scat_source
C C 0.0033 0.0016 'International Tables Vol C Tables 4.2.6.8 and 6.1.1.4'
H H 0.0000 0.0000 'International Tables Vol C Tables 4.2.6.8 and 6.1.1.4'
O O 0.0106 0.0060 'International Tables Vol C Tables 4.2.6.8 and 6.1.1.4'
Cu Cu 0.3201 1.2651 'International Tables Vol C Tables 4.2.6.8 and 6.1.1.4'
Dy Dy -0.1892 4.4098 'International Tables Vol C Tables 4.2.6.8 and 6.1.1.4'

loop_
_geom_angle_atom_site_label_1
_geom_angle_atom_site_label_2
_geom_angle_atom_site_label_3
_geom_angle
_geom_angle_site_symmetry_1
_geom_angle_site_symmetry_3
O10 Dy1 O11 79.22(13) . .
O10 Dy1 O1 80.38(13) . .
O11 Dy1 O1 75.10(11) . .
O10 Dy1 O9 72.63(12) . .
O11 Dy1 O9 137.29(11) . .
O1 Dy1 O9 69.10(11) . .
O10 Dy1 O6 152.77(13) . .
O11 Dy1 O6 79.05(11) . .
O1 Dy1 O6 78.33(11) . .
O9 Dy1 O6 114.46(11) . .
O10 Dy1 O8 85.91(13) . 2_765
O11 Dy1 O8 138.12(11) . 2_765
O1 Dy1 O8 140.50(11) . 2_765
O9 Dy1 O8 71.46(11) . 2_765
O6 Dy1 O8 121.30(10) . 2_765
O10 Dy1 O7 133.23(13) . 2_765
O11 Dy1 O7 145.25(11) . 2_765
O1 Dy1 O7 116.70(11) . 2_765
O9 Dy1 O7 74.25(11) . 2_765
O6 Dy1 O7 72.37(10) . 2_765
O8 Dy1 O7 52.44(10) 2_765 2_765
O10 Dy1 O5 71.88(11) . 2_665
O11 Dy1 O5 69.42(11) . 2_665
O1 Dy1 O5 138.10(11) . 2_665
O9 Dy1 O5 127.62(11) . 2_665
O6 Dy1 O5 114.84(10) . 2_665
O8 Dy1 O5 68.77(10) 2_765 2_665
O7 Dy1 O5 105.16(11) 2_765 2_665
O10 Dy1 O6 121.75(10) . 2_665
O11 Dy1 O6 71.98(10) . 2_665
O1 Dy1 O6 134.75(10) . 2_665
O9 Dy1 O6 150.68(11) . 2_665
O6 Dy1 O6 65.72(11) . 2_665
O8 Dy1 O6 83.61(10) 2_765 2_665
O7 Dy1 O6 78.42(10) 2_765 2_665
O5 Dy1 O6 50.95(9) 2_665 2_665
O10 Dy1 C9 110.25(14) . 2_765
O11 Dy1 C9 150.10(11) . 2_765
O1 Dy1 C9 133.51(11) . 2_765
O9 Dy1 C9 71.52(11) . 2_765
O6 Dy1 C9 96.73(11) . 2_765
O8 Dy1 C9 26.18(11) 2_765 2_765
O7 Dy1 C9 26.27(11) 2_765 2_765
O5 Dy1 C9 86.26(11) 2_665 2_765
O6 Dy1 C9 79.29(10) 2_665 2_765
O10 Dy1 C6 96.00(12) . 2_665
O11 Dy1 C6 66.41(11) . 2_665
O1 Dy1 C6 141.28(11) . 2_665
O9 Dy1 C6 146.69(11) . 2_665
O6 Dy1 C6 90.16(11) . 2_665
O8 Dy1 C6 76.66(11) 2_765 2_665
O7 Dy1 C6 93.93(11) 2_765 2_665
O5 Dy1 C6 25.12(11) 2_665 2_665
O6 Dy1 C6 25.99(10) 2_665 2_665
C9 Dy1 C6 84.14(11) 2_765 2_665
O2 Cu1 O2 180.0 . 2_776
O2 Cu1 O4 90.43(14) . 2_676
O2 Cu1 O4 89.57(14) 2_776 2_676
O2 Cu1 O4 89.57(14) . 1_655
O2 Cu1 O4 90.43(14) 2_776 1_655
O4 Cu1 O4 180.0 2_676 1_655
C1 O1 Dy1 150.1(3) . .
O1 C1 O2 123.4(4) . .
O1 C1 C2 120.5(4) . .
O2 C1 C2 116.0(4) . .
C1 O2 Cu1 117.4(3) . .
C3 C2 C1 114.2(4) . .
C3 C2 H2A 108.7 . .
C1 C2 H2A 108.7 . .
C3 C2 H2B 108.7 . .
C1 C2 H2B 108.7 . .
H2A C2 H2B 107.6 . .
C5 C3 C2 122.5(5) . .
C5 C3 C4 122.3(5) . .
C2 C3 C4 114.9(4) . .
C4 O4 Cu1 117.6(3) . 1_455
O3 C4 O4 123.4(4) . .
O3 C4 C3 118.8(4) . .
O4 C4 C3 117.8(4) . .
C6 O5 Dy1 95.0(2) . 2_665
C3 C5 H5A 120.0 . .
C3 C5 H5B 120.0 . .
H5A C5 H5B 120.0 . .
C6 O6 Dy1 145.4(3) . .
C6 O6 Dy1 93.5(2) . 2_665
Dy1 O6 Dy1 114.28(11) . 2_665
O5 C6 O6 119.9(4) . .
O5 C6 C7 120.8(4) . .
O6 C6 C7 119.3(4) . .
O5 C6 Dy1 59.9(2) . 2_665
O6 C6 Dy1 60.5(2) . 2_665
C7 C6 Dy1 172.9(3) . 2_665
C9 O7 Dy1 93.2(2) . 2_765
C8 C7 C6 112.8(4) . .
C8 C7 H7A 109.0 . .
C6 C7 H7A 109.0 . .
C8 C7 H7B 109.0 . .
C6 C7 H7B 109.0 . .
H7A C7 H7B 107.8 . .
C9 O8 Dy1 94.4(2) . 2_765
C10 C8 C9 120.4(5) . .
C10 C8 C7 122.7(5) . .
C9 C8 C7 116.9(4) . .
Dy1 O9 H9A 125(3) . .
Dy1 O9 H9B 123(3) . .
H9A O9 H9B 104(5) . .
O8 C9 O7 119.9(4) . .
O8 C9 C8 120.5(4) . .
O7 C9 C8 119.5(4) . .
O8 C9 Dy1 59.4(2) . 2_765
O7 C9 Dy1 60.6(2) . 2_765
C8 C9 Dy1 176.4(3) . 2_765
Dy1 O10 H10C 127(5) . .
Dy1 O10 H10D 119(5) . .
H10C O10 H10D 109(7) . .
C8 C10 H10A 120.0 . .
C8 C10 H10B 120.0 . .
H10A C10 H10B 120.0 . .
Dy1 O11 H11A 126(4) . .
Dy1 O11 H11B 128(4) . .
H11A O11 H11B 101(5) . .
H12A O12 H12B 94(5) . .

loop_
_geom_bond_atom_site_label_1
_geom_bond_atom_site_label_2
_geom_bond_distance
_geom_bond_site_symmetry_2
Dy1 O10 2.340(3) .
Dy1 O11 2.358(3) .
Dy1 O1 2.361(3) .
Dy1 O9 2.397(3) .
Dy1 O6 2.404(3) .
Dy1 O8 2.454(3) 2_765
Dy1 O7 2.480(3) 2_765
Dy1 O5 2.531(3) 2_665
Dy1 O6 2.542(3) 2_665
Dy1 C9 2.843(4) 2_765
Dy1 C6 2.914(4) 2_665
Cu1 O2 1.925(3) .
Cu1 O2 1.925(3) 2_776
Cu1 O4 1.977(3) 2_676
Cu1 O4 1.977(3) 1_655
O1 C1 1.249(5) .
C1 O2 1.254(6) .
C1 C2 1.513(6) .
C2 C3 1.503(6) .
C2 H2A 0.9700 .
C2 H2B 0.9700 .
O3 C4 1.240(5) .
C3 C5 1.307(8) .
C3 C4 1.513(6) .
O4 C4 1.276(5) .
O5 C6 1.242(5) .
C5 H5A 0.9300 .
C5 H5B 0.9300 .
O6 C6 1.279(5) .
C6 C7 1.513(6) .
O7 C9 1.260(5) .
C7 C8 1.510(6) .
C7 H7A 0.9700 .
C7 H7B 0.9700 .
O8 C9 1.258(5) .
C8 C10 1.300(7) .
C8 C9 1.498(6) .
O9 H9A 0.84(2) .
O9 H9B 0.84(2) .
O10 H10C 0.85(2) .
O10 H10D 0.84(2) .
C10 H10A 0.9300 .
C10 H10B 0.9300 .
O11 H11A 0.83(2) .
O11 H11B 0.83(2) .
O12 H12A 0.84(2) .
O12 H12B 0.86(2) .
